data_7022671
loop_
_publ_author_name
'Anwar, Muhammad U.'
'Dawe, Louise N.'
'Tandon, Santokh S.'
'Bunge, Scott D.'
'Thompson, Laurence K.'

_publ_section_title
;
 Polynuclear lanthanide (Ln) complexes of a tri-functional hydrazone
 ligand--mononuclear (Dy), dinuclear (Yb, Tm), tetranuclear (Gd), and
 hexanuclear (Gd, Dy, Tb) examples.
;
_journal_issue 21
_journal_name_full 'Dalton transactions (Cambridge, England : 2003)'
_journal_page_first 7781
_journal_page_last 7794
_journal_paper_doi 10.1039/c3dt32732a
_journal_volume 42
_journal_year 2013
_chemical_formula_moiety 'C72 H72 Gd4 N12 O28, C H4 O'
_chemical_formula_sum 'C73 H76 Gd4 N12 O29'
_chemical_formula_weight 2214.47
_chemical_name_systematic
;
?
;
_space_group_IT_number 2
_symmetry_cell_setting triclinic
_symmetry_Int_Tables_number 2
_symmetry_space_group_name_Hall '-P 1'
_symmetry_space_group_name_H-M 'P -1'
_atom_sites_solution_hydrogens geom
_atom_sites_solution_primary direct
_atom_sites_solution_secondary difmap
_audit_creation_method SHELXL-97
_cell_angle_alpha 74.15(2)
_cell_angle_beta 66.72(2)
_cell_angle_gamma 64.47(2)
_cell_formula_units_Z 1
_cell_length_a 12.845(5)
_cell_length_b 13.379(6)
_cell_length_c 15.046(7)
_cell_measurement_reflns_used 7049
_cell_measurement_temperature 163(2)
_cell_measurement_theta_max 29.7
_cell_measurement_theta_min 1.5
_cell_volume 2126.7(17)
_computing_cell_refinement 'CrystalClear-SM Expert 2.0 r4 (Rigaku, 2009)'
_computing_data_collection 'CrystalClear-SM Expert 2.0 r4 (Rigaku, 2009)'
_computing_data_reduction 'CrystalClear-SM Expert 2.0 r4 (Rigaku, 2009)'
_computing_molecular_graphics 'CrystalStructure 4.0'
_computing_publication_material 'CrystalStructure 4.0 (Rigaku, 2010)'
_computing_structure_refinement 'SHELXL-97: Acta Cryst.2008, A64, 112-122'
_computing_structure_solution 'SHELXS-97: Acta Cryst.2008, A64, 112-122'
_diffrn_ambient_temperature 163(2)
_diffrn_detector_area_resol_mean 14.63
_diffrn_measured_fraction_theta_full 0.988
_diffrn_measured_fraction_theta_max 0.988
_diffrn_measurement_device_type 'Rigaku Saturn'
_diffrn_measurement_method \w
_diffrn_radiation_monochromator 'graphite - Rigaku SHINE'
_diffrn_radiation_source 'fine-focus sealed tube'
_diffrn_radiation_type MoK\a
_diffrn_radiation_wavelength 0.71075
_diffrn_reflns_av_R_equivalents 0.0495
_diffrn_reflns_av_sigmaI/netI 0.0689
_diffrn_reflns_limit_h_max 16
_diffrn_reflns_limit_h_min -15
_diffrn_reflns_limit_k_max 16
_diffrn_reflns_limit_k_min -16
_diffrn_reflns_limit_l_max 18
_diffrn_reflns_limit_l_min -18
_diffrn_reflns_number 17379
_diffrn_reflns_theta_full 26.50
_diffrn_reflns_theta_max 26.50
_diffrn_reflns_theta_min 2.72
_exptl_absorpt_coefficient_mu 3.171
_exptl_absorpt_correction_T_max 0.917
_exptl_absorpt_correction_T_min 0.736
_exptl_absorpt_correction_type numerical
_exptl_absorpt_process_details 'T. Higashi, 2000'
_exptl_crystal_colour 'Light Yellow'
_exptl_crystal_density_diffrn 1.729
_exptl_crystal_density_method 'not measured'
_exptl_crystal_description Prism
_exptl_crystal_F_000 1086
_exptl_crystal_size_max 0.17
_exptl_crystal_size_mid 0.06
_exptl_crystal_size_min 0.06
_refine_diff_density_max 7.567
_refine_diff_density_min -3.247
_refine_diff_density_rms 0.490
_refine_ls_extinction_method none
_refine_ls_goodness_of_fit_ref 1.199
_refine_ls_hydrogen_treatment constr
_refine_ls_matrix_type full
_refine_ls_number_parameters 551
_refine_ls_number_reflns 8715
_refine_ls_number_restraints 6
_refine_ls_restrained_S_all 1.199
_refine_ls_R_factor_all 0.1041
_refine_ls_R_factor_gt 0.0825
_refine_ls_shift/su_max 0.000
_refine_ls_shift/su_mean 0.000
_refine_ls_structure_factor_coef Fsqd
_refine_ls_weighting_details 'calc w=1/[\s^2^(Fo^2^)+(0.2000P)^2^+0.0000P] where P=(Fo^2^+2Fc^2^)/3'
_refine_ls_weighting_scheme calc
_refine_ls_wR_factor_gt 0.2392
_refine_ls_wR_factor_ref 0.3015
_reflns_number_gt 7044
_reflns_number_total 8715
_reflns_threshold_expression >2sigma(I)
_cod_data_source_file c3dt32732a.txt
_cod_data_source_block 7-Revised
_cod_depositor_comments
;
The following automatic conversions were performed:

'_exptl_absorpt_correction_type' value 'Numerical' changed to
'numerical' according to
/home/saulius/struct/CIF-dictionaries/cif_core.dic dictionary named
'cif_core.dic' version 2.4.2 from 2011-04-26.

Automatic conversion script
Id: cif_fix_values 1891 2012-01-12 08:04:46Z andrius 
;
_cod_original_cell_volume 2126.7(16)
_cod_database_code 7022671

loop_
_symmetry_equiv_pos_as_xyz
'x, y, z'
'-x, -y, -z'

loop_
_atom_site_label
_atom_site_type_symbol
_atom_site_fract_x
_atom_site_fract_y
_atom_site_fract_z
_atom_site_U_iso_or_equiv
_atom_site_adp_type
_atom_site_occupancy
_atom_site_symmetry_multiplicity
_atom_site_calc_flag
_atom_site_refinement_flags
_atom_site_disorder_assembly
_atom_site_disorder_group
Gd1 Gd 0.22235(4) 0.27769(3) 0.46324(3) 0.0281(2) Uani 1 1 d . . .
Gd2 Gd 0.31913(4) 0.53796(3) 0.33790(3) 0.0262(2) Uani 1 1 d . . .
O1 O -0.2831(7) 0.2147(6) 0.8254(5) 0.0441(17) Uani 1 1 d . . .
H1 H -0.3563 0.2579 0.8378 0.053 Uiso 1 1 calc R . .
O2 O 0.0900(6) 0.2246(6) 0.6116(5) 0.0384(16) Uani 1 1 d . . .
O3 O 0.1876(6) 0.4425(5) 0.3576(4) 0.0285(13) Uani 1 1 d . . .
O4 O 0.2733(7) 0.5418(6) 0.1855(4) 0.0345(16) Uani 1 1 d . . .
O5 O 0.2710(7) 0.1704(6) 0.6905(5) 0.0405(16) Uani 1 1 d . . .
H5 H 0.3234 0.1057 0.6835 0.049 Uiso 1 1 calc R . .
O6 O 0.3188(6) 0.3978(5) 0.4701(5) 0.0304(14) Uani 1 1 d . . .
O7 O 0.4573(6) 0.6107(5) 0.2288(5) 0.0346(14) Uani 1 1 d . . .
O8 O 0.5354(7) 0.7022(7) 0.0541(5) 0.0435(17) Uani 1 1 d . . .
O9 O 0.1819(7) 0.2068(6) 0.3612(6) 0.0419(18) Uani 1 1 d . . .
O10 O 0.2859(13) 0.0223(8) 0.3558(8) 0.089(4) Uani 1 1 d . . .
O11 O 0.4126(6) 0.2278(6) 0.3424(5) 0.0409(16) Uani 1 1 d . . .
O12 O 0.4560(6) 0.3775(5) 0.2576(5) 0.0313(13) Uani 1 1 d . . .
O13 O 0.3171(7) 0.0753(6) 0.4965(5) 0.0451(18) Uani 1 1 d . . .
H13A H 0.2749 0.0521 0.5537 0.068 Uiso 1 1 d R . .
H13B H 0.3185 0.0440 0.4520 0.068 Uiso 1 1 d R . .
O14 O 0.3059(6) 0.6451(6) 0.4533(5) 0.0348(15) Uani 1 1 d . . .
H14A H 0.3790 0.6260 0.4583 0.052 Uiso 1 1 d R . .
H14B H 0.2786 0.7178 0.4331 0.052 Uiso 1 1 d R . .
N1 N -0.2117(9) 0.2603(7) 0.7400(7) 0.0363(19) Uani 1 1 d . . .
N2 N -0.0851(7) 0.3405(6) 0.5768(6) 0.0286(16) Uani 1 1 d . . .
N3 N -0.0068(7) 0.3771(6) 0.4918(6) 0.0307(16) Uani 1 1 d . . .
N4 N 0.3010(7) 0.2426(6) 0.6073(6) 0.0281(16) Uani 1 1 d . . .
N5 N 0.5036(8) 0.3761(7) 0.4760(5) 0.0326(17) Uani 1 1 d . . .
N6 N 0.5097(7) 0.4463(6) 0.3884(5) 0.0300(16) Uani 1 1 d . . .
C1 C -0.0384(12) 0.1149(11) 0.7859(11) 0.067(4) Uani 1 1 d . . .
H1A H -0.0885 0.1221 0.8543 0.081 Uiso 1 1 calc R . .
H1B H 0.0426 0.1126 0.7764 0.081 Uiso 1 1 calc R . .
H1C H -0.0306 0.0459 0.7686 0.081 Uiso 1 1 calc R . .
C2 C -0.0964(9) 0.2113(9) 0.7232(8) 0.036(2) Uani 1 1 d . . .
C3 C -0.0253(9) 0.2629(8) 0.6317(7) 0.033(2) Uani 1 1 d . . .
C4 C -0.0582(9) 0.4367(7) 0.4284(7) 0.0313(19) Uani 1 1 d . . .
H4 H -0.1416 0.4482 0.4448 0.038 Uiso 1 1 calc R . .
C5 C -0.0033(9) 0.4893(8) 0.3335(7) 0.033(2) Uani 1 1 d . . .
C6 C -0.0737(9) 0.5441(8) 0.2701(7) 0.037(2) Uani 1 1 d . . .
H6 H -0.1540 0.5444 0.2909 0.044 Uiso 1 1 calc R . .
C7 C -0.0296(10) 0.5975(9) 0.1785(7) 0.042(2) Uani 1 1 d . . .
H7 H -0.0796 0.6346 0.1378 0.051 Uiso 1 1 calc R . .
C8 C 0.0860(11) 0.5963(9) 0.1471(7) 0.039(2) Uani 1 1 d . . .
H8 H 0.1173 0.6310 0.0837 0.047 Uiso 1 1 calc R . .
C9 C 0.1577(10) 0.5454(8) 0.2067(7) 0.032(2) Uani 1 1 d . . .
C10 C 0.1175(9) 0.4873(8) 0.3021(6) 0.0295(19) Uani 1 1 d . . .
C11 C 0.3384(11) 0.5667(11) 0.0851(7) 0.046(3) Uani 1 1 d . . .
H11A H 0.3285 0.5273 0.0446 0.055 Uiso 1 1 calc R . .
H11B H 0.4250 0.5424 0.0769 0.055 Uiso 1 1 calc R . .
H11C H 0.3061 0.6473 0.0653 0.055 Uiso 1 1 calc R . .
C12 C 0.4566(9) 0.2334(10) 0.6700(7) 0.037(2) Uani 1 1 d . . .
H12A H 0.4244 0.1836 0.7246 0.045 Uiso 1 1 calc R . .
H12B H 0.4491 0.2977 0.6946 0.045 Uiso 1 1 calc R . .
H12C H 0.5425 0.1930 0.6363 0.045 Uiso 1 1 calc R . .
C13 C 0.3854(8) 0.2733(8) 0.5999(6) 0.0277(18) Uani 1 1 d . . .
C14 C 0.4034(8) 0.3546(7) 0.5123(6) 0.0248(17) Uani 1 1 d . . .
C15 C 0.6229(9) 0.4341(7) 0.3326(7) 0.0329(19) Uani 1 1 d . . .
H15 H 0.6865 0.3864 0.3591 0.039 Uiso 1 1 calc R . .
C16 C 0.6569(8) 0.4892(8) 0.2325(6) 0.0295(19) Uani 1 1 d . . .
C17 C 0.7840(9) 0.4503(9) 0.1810(7) 0.041(2) Uani 1 1 d . . .
H17 H 0.8389 0.3924 0.2117 0.049 Uiso 1 1 calc R . .
C18 C 0.8283(10) 0.4968(9) 0.0853(7) 0.042(2) Uani 1 1 d . . .
H18 H 0.9130 0.4712 0.0503 0.050 Uiso 1 1 calc R . .
C19 C 0.7457(10) 0.5813(9) 0.0428(8) 0.038(2) Uani 1 1 d . . .
H19 H 0.7751 0.6139 -0.0220 0.046 Uiso 1 1 calc R . .
C20 C 0.6240(9) 0.6191(8) 0.0909(8) 0.032(2) Uani 1 1 d . . .
C21 C 0.5734(8) 0.5753(8) 0.1890(7) 0.0316(19) Uani 1 1 d . . .
C22 C 0.5708(12) 0.7592(13) -0.0409(9) 0.060(3) Uani 1 1 d . . .
H22A H 0.6150 0.8035 -0.0411 0.071 Uiso 1 1 calc R . .
H22B H 0.4982 0.8087 -0.0595 0.071 Uiso 1 1 calc R . .
H22C H 0.6236 0.7047 -0.0875 0.071 Uiso 1 1 calc R . .
C23 C 0.2246(10) 0.1188(8) 0.3208(8) 0.040(2) Uani 1 1 d . . .
C24 C 0.2012(10) 0.1265(8) 0.2305(8) 0.040(2) Uani 1 1 d . . .
C25 C 0.1152(10) 0.2233(9) 0.1991(8) 0.043(2) Uani 1 1 d . . .
H25 H 0.0693 0.2831 0.2378 0.052 Uiso 1 1 calc R . .
C26 C 0.0967(13) 0.2323(10) 0.1124(8) 0.055(3) Uani 1 1 d . . .
H26 H 0.0410 0.2996 0.0903 0.066 Uiso 1 1 calc R . .
C27 C 0.1588(14) 0.1439(11) 0.0575(9) 0.052(3) Uani 1 1 d . . .
H27 H 0.1453 0.1503 -0.0018 0.063 Uiso 1 1 calc R . .
C28 C 0.2400(13) 0.0468(10) 0.0891(9) 0.060(3) Uani 1 1 d . . .
H28 H 0.2797 -0.0149 0.0528 0.072 Uiso 1 1 calc R . .
C29 C 0.2650(13) 0.0375(10) 0.1743(9) 0.050(3) Uani 1 1 d . . .
H29 H 0.3245 -0.0284 0.1937 0.060 Uiso 1 1 calc R . .
C30 C 0.4777(9) 0.2741(8) 0.2735(7) 0.036(2) Uani 1 1 d . . .
C31 C 0.5963(8) 0.2014(8) 0.2076(6) 0.0296(18) Uani 1 1 d . . .
C32 C 0.6838(13) 0.2418(10) 0.1480(8) 0.054(3) Uani 1 1 d . . .
H32 H 0.6732 0.3166 0.1481 0.064 Uiso 1 1 calc R . .
C33 C 0.7890(10) 0.1738(9) 0.0869(8) 0.049(3) Uani 1 1 d . . .
H33 H 0.8489 0.2036 0.0436 0.059 Uiso 1 1 calc R . .
C34 C 0.8085(12) 0.0651(10) 0.0873(8) 0.058(3) Uani 1 1 d . . .
H34 H 0.8834 0.0177 0.0484 0.070 Uiso 1 1 calc R . .
C35 C 0.7183(11) 0.0264(9) 0.1449(7) 0.044(3) Uani 1 1 d . . .
H35 H 0.7279 -0.0472 0.1418 0.053 Uiso 1 1 calc R . .
C36 C 0.6152(12) 0.0897(9) 0.2066(8) 0.049(3) Uani 1 1 d . . .
H36 H 0.5556 0.0591 0.2491 0.059 Uiso 1 1 calc R . .
O16 O 0.1751(15) 0.8611(13) 0.4575(13) 0.052(4) Uani 0.50 1 d PU A 1
H16 H 0.2240 0.8947 0.4369 0.079 Uiso 0.50 1 calc PR A 1
C37 C 0.106(3) 0.883(2) 0.542(2) 0.092(10) Uani 0.50 1 d PU A 1
H37A H 0.1432 0.9116 0.5706 0.139 Uiso 0.50 1 calc PR A 1
H37B H 0.0941 0.8157 0.5823 0.139 Uiso 0.50 1 calc PR A 1
H37C H 0.0274 0.9403 0.5387 0.139 Uiso 0.50 1 calc PR A 1

loop_
_atom_site_aniso_label
_atom_site_aniso_U_11
_atom_site_aniso_U_22
_atom_site_aniso_U_33
_atom_site_aniso_U_23
_atom_site_aniso_U_13
_atom_site_aniso_U_12
Gd1 0.0291(3) 0.0281(3) 0.0303(3) -0.0017(2) -0.0097(2) -0.0142(2)
Gd2 0.0277(3) 0.0276(3) 0.0265(3) -0.0014(2) -0.0088(2) -0.0141(2)
O1 0.038(4) 0.037(4) 0.051(4) 0.002(3) -0.005(3) -0.021(3)
O2 0.032(4) 0.040(4) 0.039(4) 0.004(3) -0.010(3) -0.017(3)
O3 0.034(3) 0.032(3) 0.021(3) 0.000(2) -0.008(3) -0.015(3)
O4 0.050(4) 0.050(4) 0.015(3) 0.008(3) -0.008(3) -0.038(3)
O5 0.046(4) 0.040(4) 0.034(4) 0.013(3) -0.013(3) -0.025(3)
O6 0.030(3) 0.029(3) 0.036(3) 0.004(3) -0.014(3) -0.015(3)
O7 0.031(3) 0.035(3) 0.039(4) 0.002(3) -0.013(3) -0.016(3)
O8 0.036(4) 0.058(5) 0.035(4) 0.006(3) -0.012(3) -0.024(4)
O9 0.055(5) 0.027(3) 0.049(4) -0.008(3) -0.026(4) -0.011(3)
O10 0.161(12) 0.045(5) 0.078(7) -0.010(5) -0.067(8) -0.027(6)
O11 0.036(4) 0.037(4) 0.043(4) -0.010(3) 0.001(3) -0.016(3)
O12 0.031(3) 0.027(3) 0.031(3) -0.003(2) -0.007(3) -0.010(3)
O13 0.058(5) 0.038(4) 0.036(4) 0.000(3) -0.018(4) -0.014(3)
O14 0.038(4) 0.040(4) 0.032(3) -0.009(3) -0.008(3) -0.019(3)
N1 0.040(5) 0.031(4) 0.034(5) 0.000(3) -0.008(4) -0.016(4)
N2 0.028(4) 0.030(4) 0.036(4) -0.003(3) -0.010(3) -0.019(3)
N3 0.035(4) 0.028(4) 0.033(4) -0.008(3) -0.010(3) -0.014(3)
N4 0.026(4) 0.028(4) 0.033(4) 0.002(3) -0.011(3) -0.013(3)
N5 0.039(4) 0.042(4) 0.026(4) -0.003(3) -0.013(3) -0.022(4)
N6 0.030(4) 0.038(4) 0.026(4) -0.002(3) -0.005(3) -0.020(3)
C1 0.041(7) 0.046(7) 0.086(10) 0.026(7) -0.018(7) -0.012(5)
C2 0.034(5) 0.039(5) 0.041(5) -0.009(4) -0.004(4) -0.024(4)
C3 0.037(5) 0.030(4) 0.031(5) 0.003(4) -0.013(4) -0.012(4)
C4 0.034(5) 0.025(4) 0.030(5) -0.008(3) -0.007(4) -0.006(4)
C5 0.032(5) 0.037(5) 0.039(5) -0.011(4) -0.019(4) -0.011(4)
C6 0.036(5) 0.046(5) 0.033(5) -0.005(4) -0.015(4) -0.014(4)
C7 0.049(6) 0.055(6) 0.035(5) 0.000(4) -0.026(5) -0.023(5)
C8 0.051(6) 0.050(6) 0.025(5) 0.005(4) -0.019(4) -0.025(5)
C9 0.049(6) 0.038(5) 0.028(4) 0.000(4) -0.018(4) -0.029(4)
C10 0.034(5) 0.038(5) 0.027(4) -0.001(4) -0.013(4) -0.021(4)
C11 0.052(7) 0.076(8) 0.023(5) -0.001(5) -0.004(4) -0.046(6)
C12 0.031(5) 0.061(6) 0.033(5) 0.003(4) -0.019(4) -0.025(5)
C13 0.027(4) 0.031(4) 0.027(4) -0.008(3) -0.009(4) -0.009(4)
C14 0.024(4) 0.031(4) 0.022(4) 0.001(3) -0.012(3) -0.011(3)
C15 0.036(5) 0.028(4) 0.032(5) -0.004(3) -0.008(4) -0.013(4)
C16 0.030(5) 0.037(5) 0.026(4) 0.006(3) -0.012(4) -0.021(4)
C17 0.025(5) 0.047(5) 0.037(5) 0.001(4) -0.002(4) -0.012(4)
C18 0.036(5) 0.044(5) 0.038(5) 0.003(4) -0.011(4) -0.014(4)
C19 0.035(5) 0.044(6) 0.036(5) -0.002(4) -0.007(4) -0.021(5)
C20 0.033(5) 0.033(5) 0.042(5) 0.005(4) -0.021(4) -0.020(4)
C21 0.024(4) 0.034(5) 0.032(5) -0.009(4) -0.005(4) -0.007(4)
C22 0.047(7) 0.086(9) 0.042(6) 0.018(6) -0.017(5) -0.035(7)
C23 0.052(6) 0.034(5) 0.046(6) -0.007(4) -0.027(5) -0.016(5)
C24 0.053(6) 0.040(5) 0.042(6) -0.011(4) -0.023(5) -0.019(5)
C25 0.039(6) 0.039(5) 0.042(6) -0.007(4) -0.008(5) -0.010(4)
C26 0.071(8) 0.051(7) 0.039(6) -0.008(5) -0.022(6) -0.012(6)
C27 0.072(9) 0.049(7) 0.040(6) 0.003(5) -0.026(6) -0.024(6)
C28 0.083(10) 0.038(6) 0.053(7) -0.012(5) -0.019(7) -0.016(6)
C29 0.076(9) 0.038(6) 0.046(6) -0.011(5) -0.032(6) -0.014(6)
C30 0.031(5) 0.039(5) 0.036(5) -0.010(4) -0.014(4) -0.005(4)
C31 0.023(4) 0.038(5) 0.031(5) 0.000(4) -0.017(4) -0.008(4)
C32 0.079(9) 0.038(6) 0.038(6) -0.008(4) -0.007(6) -0.024(6)
C33 0.034(5) 0.048(6) 0.045(6) 0.002(5) 0.000(5) -0.013(5)
C34 0.053(7) 0.049(6) 0.049(7) -0.023(5) 0.013(5) -0.014(5)
C35 0.052(7) 0.037(5) 0.026(5) 0.004(4) -0.012(5) -0.007(5)
C36 0.068(8) 0.036(5) 0.041(6) -0.007(4) -0.021(5) -0.011(5)
O16 0.048(9) 0.035(7) 0.069(10) -0.012(7) -0.007(7) -0.018(7)
C37 0.078(15) 0.054(13) 0.083(16) 0.018(12) 0.006(13) -0.013(12)

loop_
_atom_type_symbol
_atom_type_description
_atom_type_scat_dispersion_real
_atom_type_scat_dispersion_imag
_atom_type_scat_source
C C 0.0033 0.0016 'International Tables Vol C Tables 4.2.6.8 and 6.1.1.4'
H H 0.0000 0.0000 'International Tables Vol C Tables 4.2.6.8 and 6.1.1.4'
Gd Gd -0.1653 3.9035 'International Tables Vol C Tables 4.2.6.8 and 6.1.1.4'
N N 0.0061 0.0033 'International Tables Vol C Tables 4.2.6.8 and 6.1.1.4'
O O 0.0106 0.0060 'International Tables Vol C Tables 4.2.6.8 and 6.1.1.4'

loop_
_geom_angle_atom_site_label_1
_geom_angle_atom_site_label_2
_geom_angle_atom_site_label_3
_geom_angle
_geom_angle_site_symmetry_1
_geom_angle_site_symmetry_3
O9 Gd1 O3 86.2(2) . .
O9 Gd1 O11 80.0(3) . .
O3 Gd1 O11 82.0(2) . .
O9 Gd1 O2 97.6(3) . .
O3 Gd1 O2 129.9(2) . .
O11 Gd1 O2 148.0(2) . .
O9 Gd1 O13 75.2(3) . .
O3 Gd1 O13 152.1(2) . .
O11 Gd1 O13 74.4(3) . .
O2 Gd1 O13 74.2(3) . .
O9 Gd1 O6 145.0(2) . .
O3 Gd1 O6 66.6(2) . .
O11 Gd1 O6 74.9(2) . .
O2 Gd1 O6 116.6(2) . .
O13 Gd1 O6 119.5(2) . .
O9 Gd1 N3 74.9(3) . .
O3 Gd1 N3 70.7(2) . .
O11 Gd1 N3 143.7(3) . .
O2 Gd1 N3 62.5(2) . .
O13 Gd1 N3 122.4(2) . .
O6 Gd1 N3 113.2(2) . .
O9 Gd1 N4 148.8(2) . .
O3 Gd1 N4 124.3(2) . .
O11 Gd1 N4 97.0(3) . .
O2 Gd1 N4 68.7(2) . .
O13 Gd1 N4 74.1(2) . .
O6 Gd1 N4 59.7(2) . .
N3 Gd1 N4 118.0(2) . .
O9 Gd1 Gd2 113.77(19) . .
O3 Gd1 Gd2 34.49(16) . .
O11 Gd1 Gd2 68.67(16) . .
O2 Gd1 Gd2 137.78(18) . .
O13 Gd1 Gd2 139.13(19) . .
O6 Gd1 Gd2 33.61(14) . .
N3 Gd1 Gd2 98.06(16) . .
N4 Gd1 Gd2 93.29(16) . .
O7 Gd2 O6 135.6(2) . .
O7 Gd2 O12 81.8(2) . .
O6 Gd2 O12 79.2(2) . .
O7 Gd2 O3 144.8(2) . .
O6 Gd2 O3 67.1(2) . .
O12 Gd2 O3 77.2(2) . .
O7 Gd2 O14 85.7(2) . .
O6 Gd2 O14 83.4(2) . .
O12 Gd2 O14 139.5(2) . .
O3 Gd2 O14 128.0(2) . .
O7 Gd2 N6 72.9(2) . .
O6 Gd2 N6 63.0(2) . .
O12 Gd2 N6 69.2(2) . .
O3 Gd2 N6 123.5(2) . .
O14 Gd2 N6 70.4(2) . .
O7 Gd2 O4 83.0(2) . .
O6 Gd2 O4 125.0(2) . .
O12 Gd2 O4 68.6(2) . .
O3 Gd2 O4 63.12(19) . .
O14 Gd2 O4 147.4(2) . .
N6 Gd2 O4 133.7(2) . .
O7 Gd2 N1 68.9(3) . 2_566
O6 Gd2 N1 149.8(3) . 2_566
O12 Gd2 N1 128.0(3) . 2_566
O3 Gd2 N1 102.9(2) . 2_566
O14 Gd2 N1 81.4(3) . 2_566
N6 Gd2 N1 133.6(3) . 2_566
O4 Gd2 N1 66.0(3) . 2_566
O7 Gd2 N2 124.3(2) . 2_566
O6 Gd2 N2 91.8(2) . 2_566
O12 Gd2 N2 145.8(2) . 2_566
O3 Gd2 N2 69.0(2) . 2_566
O14 Gd2 N2 70.3(2) . 2_566
N6 Gd2 N2 135.1(2) . 2_566
O4 Gd2 N2 91.2(2) . 2_566
N1 Gd2 N2 58.5(3) 2_566 2_566
O7 Gd2 Gd1 149.68(18) . .
O6 Gd2 Gd1 35.68(15) . .
O12 Gd2 Gd1 68.23(15) . .
O3 Gd2 Gd1 32.95(15) . .
O14 Gd2 Gd1 113.88(16) . .
N6 Gd2 Gd1 91.50(16) . .
O4 Gd2 Gd1 90.12(13) . .
N1 Gd2 Gd1 134.2(2) 2_566 .
N2 Gd2 Gd1 85.22(15) 2_566 .
N1 O1 H1 109.5 . .
C3 O2 Gd1 123.3(6) . .
C10 O3 Gd1 131.8(5) . .
C10 O3 Gd2 115.3(5) . .
Gd1 O3 Gd2 112.6(3) . .
C9 O4 C11 117.3(7) . .
C9 O4 Gd2 112.5(5) . .
C11 O4 Gd2 128.4(6) . .
N4 O5 H5 109.5 . .
C14 O6 Gd2 123.3(5) . .
C14 O6 Gd1 118.6(5) . .
Gd2 O6 Gd1 110.7(2) . .
C21 O7 Gd2 136.4(6) . .
C20 O8 C22 119.2(9) . .
C23 O9 Gd1 139.4(7) . .
C30 O11 Gd1 138.8(6) . .
C30 O12 Gd2 137.7(6) . .
Gd1 O13 H13A 109.5 . .
Gd1 O13 H13B 109.2 . .
H13A O13 H13B 109.4 . .
Gd2 O14 H14A 110.1 . .
Gd2 O14 H14B 110.3 . .
H14A O14 H14B 108.6 . .
C2 N1 O1 114.8(9) . .
C2 N1 Gd2 124.9(7) . 2_566
O1 N1 Gd2 117.8(6) . 2_566
C3 N2 N3 111.5(8) . .
C3 N2 Gd2 118.0(6) . 2_566
N3 N2 Gd2 125.2(5) . 2_566
C4 N3 N2 113.3(8) . .
C4 N3 Gd1 126.9(6) . .
N2 N3 Gd1 117.5(5) . .
C13 N4 O5 115.2(7) . .
C13 N4 Gd1 122.3(6) . .
O5 N4 Gd1 121.4(5) . .
C14 N5 N6 112.4(7) . .
C15 N6 N5 112.8(8) . .
C15 N6 Gd2 127.6(6) . .
N5 N6 Gd2 117.4(5) . .
C2 C1 H1A 109.5 . .
C2 C1 H1B 109.5 . .
H1A C1 H1B 109.5 . .
C2 C1 H1C 109.5 . .
H1A C1 H1C 109.5 . .
H1B C1 H1C 109.5 . .
N1 C2 C1 124.7(10) . .
N1 C2 C3 112.5(9) . .
C1 C2 C3 122.9(10) . .
O2 C3 N2 124.9(9) . .
O2 C3 C2 117.3(8) . .
N2 C3 C2 117.7(9) . .
N3 C4 C5 127.1(9) . .
N3 C4 H4 116.5 . .
C5 C4 H4 116.5 . .
C6 C5 C10 119.0(9) . .
C6 C5 C4 118.0(9) . .
C10 C5 C4 123.0(8) . .
C7 C6 C5 122.2(9) . .
C7 C6 H6 118.9 . .
C5 C6 H6 118.9 . .
C8 C7 C6 119.6(9) . .
C8 C7 H7 120.2 . .
C6 C7 H7 120.2 . .
C7 C8 C9 120.4(9) . .
C7 C8 H8 119.8 . .
C9 C8 H8 119.8 . .
O4 C9 C8 126.2(9) . .
O4 C9 C10 111.2(8) . .
C8 C9 C10 122.5(9) . .
O3 C10 C5 123.1(8) . .
O3 C10 C9 120.5(8) . .
C5 C10 C9 116.2(8) . .
O4 C11 H11A 109.5 . .
O4 C11 H11B 109.5 . .
H11A C11 H11B 109.5 . .
O4 C11 H11C 109.5 . .
H11A C11 H11C 109.5 . .
H11B C11 H11C 109.5 . .
C13 C12 H12A 109.5 . .
C13 C12 H12B 109.5 . .
H12A C12 H12B 109.5 . .
C13 C12 H12C 109.5 . .
H12A C12 H12C 109.5 . .
H12B C12 H12C 109.5 . .
N4 C13 C14 109.9(8) . .
N4 C13 C12 125.5(9) . .
C14 C13 C12 124.6(8) . .
N5 C14 O6 122.5(7) . .
N5 C14 C13 120.5(8) . .
O6 C14 C13 116.9(7) . .
N6 C15 C16 124.5(9) . .
N6 C15 H15 117.8 . .
C16 C15 H15 117.8 . .
C21 C16 C17 121.2(8) . .
C21 C16 C15 124.2(8) . .
C17 C16 C15 114.6(8) . .
C18 C17 C16 120.2(9) . .
C18 C17 H17 119.9 . .
C16 C17 H17 119.9 . .
C19 C18 C17 118.4(10) . .
C19 C18 H18 120.8 . .
C17 C18 H18 120.8 . .
C20 C19 C18 122.1(10) . .
C20 C19 H19 118.9 . .
C18 C19 H19 118.9 . .
C19 C20 O8 126.0(9) . .
C19 C20 C21 122.1(9) . .
O8 C20 C21 111.9(9) . .
O7 C21 C16 124.7(9) . .
O7 C21 C20 119.1(9) . .
C16 C21 C20 116.0(8) . .
O8 C22 H22A 109.5 . .
O8 C22 H22B 109.5 . .
H22A C22 H22B 109.5 . .
O8 C22 H22C 109.5 . .
H22A C22 H22C 109.5 . .
H22B C22 H22C 109.5 . .
O9 C23 O10 123.3(10) . .
O9 C23 C24 119.2(9) . .
O10 C23 C24 117.6(9) . .
C25 C24 C29 119.0(9) . .
C25 C24 C23 120.4(9) . .
C29 C24 C23 120.6(10) . .
C26 C25 C24 120.5(11) . .
C26 C25 H25 119.8 . .
C24 C25 H25 119.8 . .
C25 C26 C27 120.5(12) . .
C25 C26 H26 119.8 . .
C27 C26 H26 119.8 . .
C28 C27 C26 119.8(12) . .
C28 C27 H27 120.1 . .
C26 C27 H27 120.1 . .
C27 C28 C29 120.8(11) . .
C27 C28 H28 119.6 . .
C29 C28 H28 119.6 . .
C28 C29 C24 119.3(11) . .
C28 C29 H29 120.3 . .
C24 C29 H29 120.3 . .
O11 C30 O12 124.7(9) . .
O11 C30 C31 118.6(9) . .
O12 C30 C31 116.5(9) . .
C32 C31 C36 118.8(10) . .
C32 C31 C30 121.5(9) . .
C36 C31 C30 119.7(9) . .
C31 C32 C33 119.7(10) . .
C31 C32 H32 120.1 . .
C33 C32 H32 120.1 . .
C34 C33 C32 121.5(10) . .
C34 C33 H33 119.2 . .
C32 C33 H33 119.2 . .
C35 C34 C33 118.3(11) . .
C35 C34 H34 120.9 . .
C33 C34 H34 120.9 . .
C36 C35 C34 121.7(11) . .
C36 C35 H35 119.1 . .
C34 C35 H35 119.1 . .
C35 C36 C31 119.8(11) . .
C35 C36 H36 120.1 . .
C31 C36 H36 120.1 . .

loop_
_geom_bond_atom_site_label_1
_geom_bond_atom_site_label_2
_geom_bond_distance
_geom_bond_site_symmetry_2
Gd1 O9 2.319(7) .
Gd1 O3 2.320(6) .
Gd1 O11 2.339(7) .
Gd1 O2 2.357(7) .
Gd1 O13 2.442(7) .
Gd1 O6 2.456(6) .
Gd1 N3 2.560(8) .
Gd1 N4 2.591(8) .
Gd1 Gd2 3.9394(17) .
Gd2 O7 2.259(6) .
Gd2 O6 2.331(6) .
Gd2 O12 2.376(6) .
Gd2 O3 2.415(6) .
Gd2 O14 2.453(6) .
Gd2 N6 2.540(8) .
Gd2 O4 2.566(6) .
Gd2 N1 2.627(9) 2_566
Gd2 N2 2.685(8) 2_566
O1 N1 1.409(10) .
O1 H1 0.8400 .
O2 C3 1.273(12) .
O3 C10 1.313(11) .
O4 C9 1.373(12) .
O4 C11 1.434(10) .
O5 N4 1.388(9) .
O5 H5 0.8400 .
O6 C14 1.313(10) .
O7 C21 1.283(11) .
O8 C20 1.382(12) .
O8 C22 1.421(12) .
O9 C23 1.275(12) .
O10 C23 1.283(14) .
O11 C30 1.253(12) .
O12 C30 1.259(12) .
O13 H13A 0.8725 .
O13 H13B 0.8723 .
O14 H14A 0.8890 .
O14 H14B 0.8891 .
N1 C2 1.282(14) .
N1 Gd2 2.627(9) 2_566
N2 C3 1.302(12) .
N2 N3 1.397(10) .
N2 Gd2 2.685(8) 2_566
N3 C4 1.268(12) .
N4 C13 1.272(12) .
N5 C14 1.309(12) .
N5 N6 1.389(10) .
N6 C15 1.323(12) .
C1 C2 1.474(17) .
C1 H1A 0.9800 .
C1 H1B 0.9800 .
C1 H1C 0.9800 .
C2 C3 1.496(13) .
C4 C5 1.455(13) .
C4 H4 0.9500 .
C5 C6 1.413(13) .
C5 C10 1.422(13) .
C6 C7 1.388(13) .
C6 H6 0.9500 .
C7 C8 1.363(15) .
C7 H7 0.9500 .
C8 C9 1.376(13) .
C8 H8 0.9500 .
C9 C10 1.442(12) .
C11 H11A 0.9800 .
C11 H11B 0.9800 .
C11 H11C 0.9800 .
C12 C13 1.505(12) .
C12 H12A 0.9800 .
C12 H12B 0.9800 .
C12 H12C 0.9800 .
C13 C14 1.471(12) .
C15 C16 1.467(12) .
C15 H15 0.9500 .
C16 C21 1.409(13) .
C16 C17 1.423(13) .
C17 C18 1.397(13) .
C17 H17 0.9500 .
C18 C19 1.386(15) .
C18 H18 0.9500 .
C19 C20 1.359(15) .
C19 H19 0.9500 .
C20 C21 1.429(13) .
C22 H22A 0.9800 .
C22 H22B 0.9800 .
C22 H22C 0.9800 .
C23 C24 1.472(13) .
C24 C25 1.402(15) .
C24 C29 1.403(15) .
C25 C26 1.381(16) .
C25 H25 0.9500 .
C26 C27 1.385(18) .
C26 H26 0.9500 .
C27 C28 1.374(19) .
C27 H27 0.9500 .
C28 C29 1.401(17) .
C28 H28 0.9500 .
C29 H29 0.9500 .
C30 C31 1.518(13) .
C31 C32 1.349(15) .
C31 C36 1.411(14) .
C32 C33 1.384(16) .
C32 H32 0.9500 .
C33 C34 1.364(16) .
C33 H33 0.9500 .
C34 C35 1.357(17) .
C34 H34 0.9500 .
C35 C36 1.350(16) .
C35 H35 0.9500 .
C36 H36 0.9500 .
O16 C37 1.26(3) .
O16 H16 0.8400 .
C37 H37A 0.9800 .
C37 H37B 0.9800 .
C37 H37C 0.9800 .

loop_
_geom_hbond_atom_site_label_D
_geom_hbond_atom_site_label_H
_geom_hbond_atom_site_label_A
_geom_hbond_site_symmetry_A
_geom_hbond_distance_DA
_geom_hbond_distance_DH
_geom_hbond_distance_HA
_geom_hbond_angle_DHA
_geom_hbond_publ_flag
O1 H1 O7 2_566 2.651(9) 0.840 1.970 137.6(5) no
O1 H1 O8 2_566 2.894(9) 0.840 2.163 145.5(5) no
O13 H13B O10 . 2.622(19) 0.872 1.779 162 no
O14 H14A N5 2_666 2.915(15) 0.889 2.093 153.2(5) no
O14 H14B O16 . 2.648(16) 0.889 1.839 150.3(6) no
O16 H16 O10 1_565 2.85(2) 0.840 2.073 154.0(13) no
